data_4035222
loop_
_publ_author_name
'Kumar, Sushil'
'Huang, Ding-Chi'
'Venkateswarlu, Samala'
'Tao, Yu-Tai'

_publ_section_title
;
 Nonlinear Polyfused Aromatics with Extended \p-Conjugation from
 Phenanthrotriphenylene, Tetracene, and Pentacene: Syntheses, Crystal
 Packings, and Properties.
;
_journal_issue 19
_journal_name_full 'The Journal of organic chemistry'
_journal_page_first 11614
_journal_page_last 11622
_journal_paper_doi 10.1021/acs.joc.8b01582
_journal_volume 83
_journal_year 2018
_chemical_formula_moiety 'C38 H22'
_chemical_formula_sum 'C38 H22'
_chemical_formula_weight 478.55
_space_group_IT_number 61
_space_group_name_Hall '-P 2ac 2ab'
_space_group_name_H-M_alt 'P b c a'
_symmetry_cell_setting orthorhombic
_symmetry_Int_Tables_number 61
_symmetry_space_group_name_Hall '-P 2ac 2ab'
_symmetry_space_group_name_H-M 'P b c a'
_atom_sites_solution_hydrogens difmap
_audit_creation_date 2017-05-05T16:44:08-00:00
_audit_creation_method 'WinGX routine CIF_UPDATE'
_cell_angle_alpha 90
_cell_angle_beta 90
_cell_angle_gamma 90
_cell_formula_units_Z 4
_cell_length_a 14.0177(5)
_cell_length_b 7.7400(3)
_cell_length_c 20.7641(7)
_cell_measurement_reflns_used 9218
_cell_measurement_temperature 100.0(2)
_cell_measurement_theta_max 28.06
_cell_measurement_theta_min 2.44
_cell_volume 2252.84(14)
_computing_cell_refinement 'APEX3 v2015.9-0 (Bruker AXS)'
_computing_data_collection 'Bruker Instrument Service v2012.12.0.3'
_computing_data_reduction 'SAINT V8.35A (Bruker AXS Inc., 2015)'
_computing_molecular_graphics 'shelXle (C.B. Huebschle, rev 740)'
_computing_publication_material 'WinGX publication routines (Farrugia, 1999)'
_computing_structure_refinement 'SHELXL-2013 (Sheldrick, 2013)'
_computing_structure_solution 'XT, VERSION 2014/4'
_diffrn_ambient_temperature 100.0(2)
_diffrn_measured_fraction_theta_full 1
_diffrn_measured_fraction_theta_max 1
_diffrn_measurement_device_type 'Bruker APEX-II CCD'
_diffrn_measurement_method '\f and \w scans'
_diffrn_radiation_monochromator graphite
_diffrn_radiation_type MoK\a
_diffrn_radiation_wavelength 0.71073
_diffrn_reflns_av_R_equivalents 0.0549
_diffrn_reflns_av_unetI/netI 0.022
_diffrn_reflns_Laue_measured_fraction_full 1
_diffrn_reflns_Laue_measured_fraction_max 1
_diffrn_reflns_limit_h_max 17
_diffrn_reflns_limit_h_min -17
_diffrn_reflns_limit_k_max 9
_diffrn_reflns_limit_k_min -9
_diffrn_reflns_limit_l_max 26
_diffrn_reflns_limit_l_min -26
_diffrn_reflns_number 45586
_diffrn_reflns_point_group_measured_fraction_full 1
_diffrn_reflns_point_group_measured_fraction_max 1
_diffrn_reflns_theta_full 25
_diffrn_reflns_theta_max 27.103
_diffrn_reflns_theta_min 1.962
_diffrn_standards_number 0
_exptl_absorpt_coefficient_mu 0.08
_exptl_absorpt_correction_T_max 0.9705
_exptl_absorpt_correction_T_min 0.8748
_exptl_absorpt_correction_type multi-scan
_exptl_absorpt_process_details 'Bruker SADABS, 1996'
_exptl_crystal_colour green
_exptl_crystal_density_diffrn 1.411
_exptl_crystal_density_meas ?
_exptl_crystal_density_method 'not measured'
_exptl_crystal_description prism
_exptl_crystal_F_000 1000
_exptl_crystal_size_max 0.479
_exptl_crystal_size_mid 0.382
_exptl_crystal_size_min 0.245
_refine_diff_density_max 0.982
_refine_diff_density_min -0.216
_refine_diff_density_rms 0.053
_refine_ls_extinction_coef 0.0027(8)
_refine_ls_extinction_expression Fc^*^=kFc[1+0.001xFc^2^\l^3^/sin(2\q)]^-1/4^
_refine_ls_extinction_method SHELXL
_refine_ls_goodness_of_fit_ref 1.053
_refine_ls_hydrogen_treatment refxyz
_refine_ls_matrix_type full
_refine_ls_number_parameters 216
_refine_ls_number_reflns 2478
_refine_ls_number_restraints 0
_refine_ls_restrained_S_all 1.053
_refine_ls_R_factor_all 0.0597
_refine_ls_R_factor_gt 0.0493
_refine_ls_shift/su_max 0
_refine_ls_shift/su_mean 0
_refine_ls_structure_factor_coef Fsqd
_refine_ls_weighting_details 'w=1/[\s^2^(Fo^2^)+(0.0527P)^2^+2.1805P] where P=(Fo^2^+2Fc^2^)/3'
_refine_ls_weighting_scheme calc
_refine_ls_wR_factor_gt 0.1209
_refine_ls_wR_factor_ref 0.1281
_reflns_Friedel_coverage 0
_reflns_number_gt 2105
_reflns_number_total 2478
_reflns_threshold_expression 'I > 2\s(I)'
_cod_data_source_file jo8b01582_si_005.cif
_cod_data_source_block i16746
_cod_depositor_comments
;
The following automatic conversions were performed:

data item '_exptl_crystal_density_meas' value 'none' was changed to
'?' -- the value is perceived as not measured.

Automatic conversion script
Id: cif_fix_values 6909 2019-04-08 15:41:33Z antanas 
;
_cod_database_code 4035222

loop_
_symmetry_equiv_pos_as_xyz
'x, y, z'
'-x+1/2, -y, z+1/2'
'-x, y+1/2, -z+1/2'
'x+1/2, -y+1/2, -z'
'-x, -y, -z'
'x-1/2, y, -z-1/2'
'x, -y-1/2, z-1/2'
'-x-1/2, y-1/2, z'

loop_
_atom_site_label
_atom_site_type_symbol
_atom_site_fract_x
_atom_site_fract_y
_atom_site_fract_z
_atom_site_U_iso_or_equiv
_atom_site_adp_type
_atom_site_occupancy
_atom_site_site_symmetry_order
_atom_site_calc_flag
_atom_site_refinement_flags_adp
C1 C 0.28687(12) 0.6051(2) 0.39655(8) 0.0194(4) Uani 1 1 d .
C2 C 0.19079(12) 0.6402(2) 0.38059(8) 0.0217(4) Uani 1 1 d .
C3 C 0.11710(12) 0.5942(2) 0.42091(9) 0.0234(4) Uani 1 1 d .
C4 C 0.13629(12) 0.5133(2) 0.47929(9) 0.0232(4) Uani 1 1 d .
C5 C 0.22925(12) 0.4856(2) 0.49752(8) 0.0219(4) Uani 1 1 d .
C6 C 0.30588(11) 0.5320(2) 0.45756(8) 0.0180(4) Uani 1 1 d .
C7 C 0.40435(11) 0.5121(2) 0.47904(8) 0.0183(4) Uani 1 1 d .
C8 C 0.42883(12) 0.4175(2) 0.53338(8) 0.0187(4) Uani 1 1 d .
C9 C 0.52237(11) 0.4035(2) 0.55584(8) 0.0180(4) Uani 1 1 d .
C10 C 0.54434(12) 0.3193(2) 0.61687(8) 0.0187(4) Uani 1 1 d .
C11 C 0.47312(12) 0.2234(2) 0.65045(8) 0.0219(4) Uani 1 1 d .
C12 C 0.48711(12) 0.1668(2) 0.71136(9) 0.0238(4) Uani 1 1 d .
H12 H 0.4263(15) 0.093(3) 0.7447(10) 0.036 Uiso 1 1 d U
C13 C 0.57061(12) 0.2162(2) 0.74565(8) 0.0224(4) Uani 1 1 d .
C14 C 0.57783(13) 0.1840(2) 0.81237(9) 0.0258(4) Uani 1 1 d .
C15 C 0.65242(14) 0.2475(2) 0.84728(9) 0.0274(4) Uani 1 1 d .
C16 C 0.72230(13) 0.3472(3) 0.81645(9) 0.0263(4) Uani 1 1 d .
C17 C 0.71884(13) 0.3755(2) 0.75127(9) 0.0230(4) Uani 1 1 d .
C18 C 0.64430(12) 0.3069(2) 0.71295(8) 0.0212(4) Uani 1 1 d .
C19 C 0.63399(11) 0.3409(2) 0.64469(8) 0.0192(4) Uani 1 1 d .
H2 H 0.1760(13) 0.704(3) 0.3402(10) 0.023(5) Uiso 1 1 d .
H3 H 0.0517(15) 0.624(3) 0.4098(10) 0.028(5) Uiso 1 1 d .
H4 H 0.0845(14) 0.479(3) 0.5093(9) 0.025(5) Uiso 1 1 d .
H5 H 0.2413(14) 0.435(3) 0.5412(9) 0.021(5) Uiso 1 1 d .
H8 H 0.3778(14) 0.358(3) 0.5572(9) 0.027(5) Uiso 1 1 d .
H11 H 0.4128(13) 0.193(3) 0.6272(9) 0.023(5) Uiso 1 1 d .
H14 H 0.5237(15) 0.116(3) 0.8335(10) 0.032(6) Uiso 1 1 d .
H15 H 0.6555(15) 0.227(3) 0.8936(11) 0.036(6) Uiso 1 1 d .
H16 H 0.7737(15) 0.400(3) 0.8412(10) 0.031(6) Uiso 1 1 d .
H17 H 0.7664(14) 0.446(3) 0.7320(9) 0.023(5) Uiso 1 1 d .

loop_
_atom_site_aniso_label
_atom_site_aniso_U_11
_atom_site_aniso_U_22
_atom_site_aniso_U_33
_atom_site_aniso_U_23
_atom_site_aniso_U_13
_atom_site_aniso_U_12
C1 0.0195(8) 0.0192(8) 0.0195(8) -0.0034(6) -0.0002(6) -0.0003(6)
C2 0.0202(8) 0.0230(8) 0.0217(9) -0.0024(7) -0.0023(7) 0.0010(7)
C3 0.0176(8) 0.0254(9) 0.0272(9) -0.0044(7) -0.0031(7) 0.0016(7)
C4 0.0175(8) 0.0281(9) 0.0240(9) -0.0039(7) 0.0020(7) -0.0011(7)
C5 0.0214(9) 0.0252(9) 0.0191(8) -0.0025(7) 0.0004(6) 0.0001(7)
C6 0.0157(8) 0.0190(8) 0.0194(8) -0.0047(6) 0.0007(6) 0.0004(6)
C7 0.0186(8) 0.0192(8) 0.0170(8) -0.0049(6) 0.0001(6) 0.0011(6)
C8 0.0180(8) 0.0215(8) 0.0166(8) -0.0029(6) 0.0019(6) -0.0003(6)
C9 0.0188(8) 0.0185(8) 0.0168(8) -0.0036(6) 0.0006(6) 0.0003(6)
C10 0.0192(8) 0.0186(8) 0.0182(8) -0.0022(6) 0.0012(6) 0.0018(6)
C11 0.0196(8) 0.0224(8) 0.0236(9) -0.0005(7) -0.0001(7) 0.0000(7)
C12 0.0231(8) 0.0233(8) 0.0251(9) 0.0021(7) 0.0011(7) -0.0002(7)
C13 0.0243(9) 0.0207(8) 0.0223(9) 0.0023(7) 0.0000(7) 0.0016(7)
C14 0.0289(9) 0.0252(9) 0.0232(9) 0.0043(7) 0.0019(7) 0.0004(7)
C15 0.0346(10) 0.0272(9) 0.0203(9) 0.0038(7) -0.0024(8) 0.0014(8)
C16 0.0278(9) 0.0279(9) 0.0233(9) -0.0003(7) -0.0061(7) -0.0003(8)
C17 0.0230(9) 0.0226(9) 0.0234(9) 0.0009(7) -0.0006(7) 0.0010(7)
C18 0.0224(8) 0.0201(8) 0.0209(8) 0.0002(7) -0.0007(7) 0.0030(7)
C19 0.0203(8) 0.0177(8) 0.0196(8) -0.0010(6) 0.0000(6) 0.0015(6)

loop_
_atom_type_symbol
_atom_type_description
_atom_type_scat_dispersion_real
_atom_type_scat_dispersion_imag
_atom_type_scat_source
C C 0.0033 0.0016 'International Tables Vol C Tables 4.2.6.8 and 6.1.1.4'
H H 0 0 'International Tables Vol C Tables 4.2.6.8 and 6.1.1.4'

loop_
_geom_angle_atom_site_label_1
_geom_angle_atom_site_label_2
_geom_angle_atom_site_label_3
_geom_angle
_geom_angle_site_symmetry_1
_geom_angle_site_symmetry_3
C6 C1 C2 117.84(15) . .
C6 C1 C19 119.77(15) . 5_666
C2 C1 C19 122.05(15) . 5_666
C3 C2 C1 121.52(16) . .
C2 C3 C4 120.10(16) . .
C5 C4 C3 119.59(16) . .
C4 C5 C6 121.54(16) . .
C5 C6 C1 119.21(15) . .
C5 C6 C7 121.08(15) . .
C1 C6 C7 119.66(15) . .
C8 C7 C9 118.65(15) . 5_666
C8 C7 C6 122.56(15) . .
C9 C7 C6 118.77(15) 5_666 .
C7 C8 C9 123.01(16) . .
C8 C9 C7 118.33(15) . 5_666
C8 C9 C10 121.58(15) . .
C7 C9 C10 119.82(15) 5_666 .
C19 C10 C11 119.41(15) . .
C19 C10 C9 119.84(15) . .
C11 C10 C9 120.64(15) . .
C12 C11 C10 121.61(16) . .
C11 C12 C13 120.02(16) . .
C14 C13 C18 120.26(16) . .
C14 C13 C12 120.20(16) . .
C18 C13 C12 119.44(16) . .
C15 C14 C13 120.87(17) . .
C14 C15 C16 119.44(17) . .
C17 C16 C15 120.90(17) . .
C16 C17 C18 121.36(17) . .
C17 C18 C13 116.92(16) . .
C17 C18 C19 123.72(16) . .
C13 C18 C19 118.97(15) . .
C10 C19 C18 118.29(15) . .
C10 C19 C1 118.40(15) . 5_666
C18 C19 C1 123.30(15) . 5_666

loop_
_geom_bond_atom_site_label_1
_geom_bond_atom_site_label_2
_geom_bond_distance
_geom_bond_site_symmetry_2
C1 C6 1.413(2) .
C1 C2 1.413(2) .
C1 C19 1.462(2) 5_666
C2 C3 1.377(2) .
C3 C4 1.391(3) .
C4 C5 1.374(2) .
C5 C6 1.404(2) .
C6 C7 1.459(2) .
C7 C8 1.388(2) .
C7 C9 1.416(2) 5_666
C8 C9 1.396(2) .
C9 C7 1.416(2) 5_666
C9 C10 1.458(2) .
C10 C19 1.393(2) .
C10 C11 1.426(2) .
C11 C12 1.353(3) .
C12 C13 1.422(2) .
C13 C14 1.411(2) .
C13 C18 1.422(2) .
C14 C15 1.364(3) .
C15 C16 1.402(3) .
C16 C17 1.372(3) .
C17 C18 1.416(2) .
C18 C19 1.449(2) .
C19 C1 1.462(2) 5_666
